data_2230577
loop_
_publ_author_name
'Liu, Shang-Yuan'
'Tian, Li'

_publ_section_title
;
 Poly[hemi(hexaaquazinc)
 [[\m~2~-1,3-bis(1,2,4-triazol-1-yl)methane](\m~2~-5-sulfonatobenzene-1,3-dicarboxylato)zinc]
 sesquihydrate]
;
_journal_coeditor_code BR2168
_journal_issue 7
_journal_name_full 'Acta Crystallographica Section E'
_journal_page_first m950
_journal_page_last m951
_journal_paper_doi 10.1107/S1600536811022835
_journal_volume 67
_journal_year 2011
_chemical_formula_iupac '[Zn (H2 O)6]0.5 [Zn (C8 H3 O7 S) (C5 H6 N6)], 1.5H2 O'
_chemical_formula_moiety 'C13 H8 N6 O7 S Zn, 0.5(H12 O6 Zn), 1.5(H2 O)'
_chemical_formula_sum 'C13 H17 N6 O11.5 S Zn1.5'
_chemical_formula_weight 571.48
_chemical_name_systematic
;
Poly[hemi(hexaaquazinc)
[[\m~2~-1,3-bis(1,2,4-triazol-1-yl)methane](\m~2~-5-sulfonatobenzene-
1,3-dicarboxylato)zinc] sesquihydrate]
;
_space_group_IT_number 14
_symmetry_cell_setting monoclinic
_symmetry_space_group_name_Hall '-P 2ybc'
_symmetry_space_group_name_H-M 'P 1 21/c 1'
_atom_sites_solution_hydrogens geom
_atom_sites_solution_primary direct
_atom_sites_solution_secondary difmap
_cell_angle_alpha 90.00
_cell_angle_beta 93.812(2)
_cell_angle_gamma 90.00
_cell_formula_units_Z 4
_cell_length_a 10.2611(3)
_cell_length_b 16.9967(4)
_cell_length_c 11.4808(3)
_cell_measurement_reflns_used 4538
_cell_measurement_temperature 293(2)
_cell_measurement_theta_max 25.01
_cell_measurement_theta_min 2.40
_cell_volume 1997.88(9)
_computing_cell_refinement 'SAINT (Bruker, 1997)'
_computing_data_collection 'SMART (Bruker, 1997)'
_computing_data_reduction 'SAINT (Bruker, 1997)'
_computing_molecular_graphics 'SHELXTL (Sheldrick, 2008)'
_computing_publication_material 'SHELXTL (Sheldrick, 2008)'
_computing_structure_refinement 'SHELXL97 (Sheldrick, 2008)'
_computing_structure_solution 'SHELXS97 (Sheldrick, 2008)'
_diffrn_ambient_temperature 293(2)
_diffrn_detector_area_resol_mean 16.2116
_diffrn_measured_fraction_theta_full 0.999
_diffrn_measured_fraction_theta_max 0.999
_diffrn_measurement_device_type 'Bruker SuperNova Eos'
_diffrn_measurement_method \w
_diffrn_radiation_monochromator mirror
_diffrn_radiation_source 'SuperNova (Mo) X-ray Source'
_diffrn_radiation_type MoK\a
_diffrn_radiation_wavelength 0.71073
_diffrn_reflns_av_R_equivalents 0.0302
_diffrn_reflns_av_sigmaI/netI 0.0472
_diffrn_reflns_limit_h_max 10
_diffrn_reflns_limit_h_min -12
_diffrn_reflns_limit_k_max 19
_diffrn_reflns_limit_k_min -20
_diffrn_reflns_limit_l_max 13
_diffrn_reflns_limit_l_min -8
_diffrn_reflns_number 7740
_diffrn_reflns_theta_full 25.01
_diffrn_reflns_theta_max 25.01
_diffrn_reflns_theta_min 2.40
_diffrn_standards_number 0
_exptl_absorpt_coefficient_mu 1.997
_exptl_absorpt_correction_T_max 0.7674
_exptl_absorpt_correction_T_min 0.6566
_exptl_absorpt_correction_type multi-scan
_exptl_absorpt_process_details '(SADABS; Bruker, 1997)'
_exptl_crystal_colour COLOURLESS
_exptl_crystal_density_diffrn 1.900
_exptl_crystal_density_method 'not measured'
_exptl_crystal_description BLOCK
_exptl_crystal_F_000 1160
_exptl_crystal_size_max 0.23
_exptl_crystal_size_mid 0.15
_exptl_crystal_size_min 0.14
_refine_diff_density_max 1.666
_refine_diff_density_min -0.901
_refine_ls_extinction_coef 0.0045(6)
_refine_ls_extinction_method none
_refine_ls_goodness_of_fit_ref 1.114
_refine_ls_hydrogen_treatment constr
_refine_ls_matrix_type full
_refine_ls_number_parameters 304
_refine_ls_number_reflns 3524
_refine_ls_number_restraints 30
_refine_ls_restrained_S_all 1.128
_refine_ls_R_factor_all 0.0608
_refine_ls_R_factor_gt 0.0485
_refine_ls_shift/su_max 0.001
_refine_ls_shift/su_mean 0.000
_refine_ls_structure_factor_coef Fsqd
_refine_ls_weighting_details 'calc w=1/[\s^2^(Fo^2^)+(0.0939P)^2^+1.3769P] where P=(Fo^2^+2Fc^2^)/3'
_refine_ls_weighting_scheme calc
_refine_ls_wR_factor_gt 0.1497
_refine_ls_wR_factor_ref 0.1549
_reflns_number_gt 2763
_reflns_number_total 3524
_reflns_threshold_expression I>2\s(I)
_cod_data_source_file br2168.cif
_cod_data_source_block I
_cod_original_sg_symbol_H-M 'P 21/c'
_cod_original_formula_sum 'C13 H17 N6 O11.50 S Zn1.50'
_cod_database_code 2230577
_cod_database_fobs_code 2230577

loop_
_symmetry_equiv_pos_as_xyz
'x, y, z'
'-x, y+1/2, -z+1/2'
'-x, -y, -z'
'x, -y-1/2, z-1/2'

loop_
_atom_site_type_symbol
_atom_site_label
_atom_site_fract_x
_atom_site_fract_y
_atom_site_fract_z
_atom_site_U_iso_or_equiv
_atom_site_adp_type
_atom_site_calc_flag
_atom_site_refinement_flags
_atom_site_occupancy
_atom_site_symmetry_multiplicity
_atom_site_disorder_assembly
_atom_site_disorder_group
Zn Zn1 -0.05241(5) 0.44539(3) 0.65524(5) 0.0173(2) Uani d . 1 4 . .
Zn Zn2 0.5000 0.5000 1.0000 0.0242(3) Uani d S 1 2 . .
C C1 -0.1029(5) 0.5844(3) 0.8059(5) 0.0223(12) Uani d . 1 4 . .
H H1 -0.1689 0.5583 0.8420 0.027 Uiso calc R 1 4 . .
C C2 0.0432(6) 0.6157(3) 0.6959(5) 0.0290(13) Uani d . 1 4 . .
H H2 0.1013 0.6129 0.6372 0.035 Uiso calc R 1 4 . .
C C3 -0.0915(6) 0.7063(3) 0.9310(4) 0.0222(12) Uani d . 1 4 . .
H H3A -0.0726 0.7606 0.9123 0.027 Uiso calc R 1 4 . .
H H3B -0.1841 0.7020 0.9418 0.027 Uiso calc R 1 4 . .
C C4 -0.0526(5) 0.6384(3) 1.1245(5) 0.0226(12) Uani d . 1 4 . .
H H4 -0.1355 0.6172 1.1301 0.027 Uiso calc R 1 4 . .
C C5 0.1439(5) 0.6712(3) 1.1562(5) 0.0263(13) Uani d . 1 4 . .
H H5 0.2270 0.6761 1.1930 0.032 Uiso calc R 1 4 . .
C C6 0.3270(5) 0.4047(3) 0.5589(4) 0.0164(11) Uani d . 1 4 . .
C C7 0.3175(5) 0.3543(3) 0.4624(4) 0.0177(11) Uani d . 1 4 . .
H H7 0.2362 0.3380 0.4308 0.021 Uiso calc R 1 4 . .
C C8 0.4303(5) 0.3289(3) 0.4144(4) 0.0166(11) Uani d . 1 4 . .
C C9 0.5517(5) 0.3537(3) 0.4584(4) 0.0178(11) Uani d . 1 4 . .
H H9 0.6265 0.3364 0.4247 0.021 Uiso calc R 1 4 . .
C C10 0.5614(5) 0.4045(3) 0.5531(4) 0.0156(11) Uani d . 1 4 . .
C C11 0.4512(5) 0.4286(3) 0.6035(4) 0.0168(11) Uani d . 1 4 . .
H H11 0.4587 0.4614 0.6685 0.020 Uiso calc R 1 4 . .
C C12 0.2081(5) 0.4314(3) 0.6171(5) 0.0191(11) Uani d . 1 4 . .
C C13 0.6940(5) 0.4296(3) 0.6051(4) 0.0173(11) Uani d . 1 4 . .
N N1 -0.0406(4) 0.5563(2) 0.7185(4) 0.0198(10) Uani d . 1 4 . .
N N2 -0.0580(4) 0.6556(2) 0.8351(4) 0.0201(10) Uani d . 1 4 . .
N N3 0.0351(5) 0.6768(3) 0.7636(4) 0.0308(12) Uani d . 1 4 . .
N N4 -0.0173(4) 0.6839(2) 1.0379(4) 0.0199(9) Uani d . 1 4 . .
N N5 0.1097(5) 0.7049(3) 1.0573(4) 0.0285(11) Uani d . 1 4 . .
N N6 0.0471(4) 0.6278(2) 1.2015(4) 0.0210(10) Uani d . 1 4 . .
O O1 0.0957(3) 0.4135(2) 0.5658(3) 0.0265(9) Uani d . 1 4 . .
O O2 0.2190(3) 0.4662(2) 0.7126(3) 0.0258(9) Uani d . 1 4 . .
O O3 0.7036(3) 0.4664(2) 0.6994(3) 0.0263(9) Uani d . 1 4 . .
O O4 0.7944(3) 0.4118(2) 0.5511(3) 0.0245(9) Uani d . 1 4 . .
O O5 0.3252(4) 0.1997(2) 0.3349(4) 0.0410(11) Uani d . 1 4 . .
O O6 0.3664(4) 0.3024(2) 0.1958(4) 0.0401(11) Uani d . 1 4 . .
O O7 0.5457(4) 0.2277(2) 0.2870(4) 0.0391(11) Uani d . 1 4 . .
O O8 0.3948(5) 0.5718(3) 1.1028(5) 0.0574(14) Uani d . 1 4 . .
H H8A 0.3892 0.5761 1.1773 0.028 Uiso d R 1 4 . .
H H8B 0.3861 0.6192 1.0761 0.028 Uiso d R 1 4 . .
O O9 0.6329(5) 0.5931(3) 0.9813(5) 0.0526(13) Uani d . 1 4 . .
H H9A 0.6046 0.6261 0.9278 0.028 Uiso d R 1 4 . .
H H9B 0.6511 0.6216 1.0425 0.028 Uiso d R 1 4 . .
O O10 0.3976(5) 0.5446(3) 0.8539(5) 0.0565(14) Uani d . 1 4 . .
H H10A 0.3721 0.5071 0.8081 0.028 Uiso d R 1 4 . .
H H10B 0.3284 0.5688 0.8745 0.028 Uiso d R 1 4 . .
O O11 0.3350(5) 0.6924(3) 0.9006(4) 0.0494(12) Uani d . 1 4 . .
H H11A 0.3859 0.7322 0.8968 0.028 Uiso d R 1 4 . .
H H11B 0.2577 0.7116 0.9057 0.028 Uiso d R 1 4 . .
O O12 0.133(2) 0.5302(11) 0.9610(18) 0.138(6) Uani d P 0.50 4 . .
S S1 0.41635(13) 0.25941(8) 0.29848(12) 0.0236(3) Uani d . 1 4 . .

loop_
_atom_site_aniso_label
_atom_site_aniso_U_11
_atom_site_aniso_U_22
_atom_site_aniso_U_33
_atom_site_aniso_U_12
_atom_site_aniso_U_13
_atom_site_aniso_U_23
Zn1 0.0120(3) 0.0235(3) 0.0165(4) -0.0001(2) 0.0004(2) -0.0058(2)
Zn2 0.0253(5) 0.0277(5) 0.0200(5) -0.0025(4) 0.0037(4) -0.0067(4)
C1 0.021(3) 0.020(3) 0.026(3) -0.003(2) 0.005(2) -0.003(2)
C2 0.034(3) 0.031(3) 0.024(3) -0.010(3) 0.012(3) 0.000(3)
C3 0.031(3) 0.020(3) 0.016(3) 0.003(2) 0.002(2) -0.004(2)
C4 0.020(3) 0.025(3) 0.023(3) 0.000(2) 0.000(2) -0.003(2)
C5 0.019(3) 0.031(3) 0.029(3) -0.005(2) 0.002(2) -0.002(3)
C6 0.013(3) 0.018(2) 0.018(3) 0.002(2) 0.002(2) 0.004(2)
C7 0.010(3) 0.022(3) 0.020(3) -0.004(2) -0.003(2) 0.002(2)
C8 0.018(3) 0.016(2) 0.016(3) -0.002(2) 0.000(2) -0.001(2)
C9 0.015(3) 0.019(2) 0.020(3) -0.002(2) 0.004(2) -0.002(2)
C10 0.012(3) 0.021(2) 0.013(3) 0.000(2) -0.001(2) 0.004(2)
C11 0.016(3) 0.019(2) 0.014(3) 0.000(2) -0.002(2) -0.002(2)
C12 0.013(3) 0.023(3) 0.022(3) 0.000(2) 0.003(2) 0.004(2)
C13 0.015(3) 0.022(2) 0.015(3) -0.002(2) 0.002(2) 0.007(2)
N1 0.018(2) 0.023(2) 0.019(2) 0.0011(18) 0.0012(18) -0.0030(18)
N2 0.023(2) 0.020(2) 0.018(2) 0.0012(18) 0.0054(19) -0.0008(18)
N3 0.044(3) 0.027(2) 0.023(3) -0.014(2) 0.012(2) -0.004(2)
N4 0.018(2) 0.022(2) 0.020(2) 0.0000(18) 0.0022(18) -0.0052(19)
N5 0.025(3) 0.030(2) 0.031(3) -0.004(2) 0.004(2) -0.001(2)
N6 0.019(2) 0.024(2) 0.020(2) 0.0025(19) 0.0004(18) -0.0021(19)
O1 0.0118(19) 0.042(2) 0.025(2) 0.0029(16) 0.0014(16) -0.0110(18)
O2 0.017(2) 0.037(2) 0.024(2) 0.0014(17) 0.0025(16) -0.0123(18)
O3 0.016(2) 0.043(2) 0.020(2) -0.0070(17) 0.0008(15) -0.0093(18)
O4 0.0080(18) 0.041(2) 0.025(2) 0.0024(16) 0.0027(15) -0.0077(17)
O5 0.041(3) 0.032(2) 0.051(3) -0.019(2) 0.009(2) -0.009(2)
O6 0.044(3) 0.052(3) 0.023(2) -0.001(2) -0.0047(19) -0.008(2)
O7 0.026(2) 0.050(2) 0.042(3) 0.0041(19) 0.0052(19) -0.022(2)
O8 0.063(2) 0.0562(19) 0.054(2) 0.0053(17) 0.0110(17) -0.0018(16)
O9 0.052(2) 0.0526(19) 0.053(2) -0.0027(16) -0.0012(16) -0.0009(16)
O10 0.059(2) 0.0541(19) 0.055(2) 0.0054(16) -0.0057(17) -0.0066(16)
O11 0.0467(19) 0.0461(17) 0.057(2) -0.0014(16) 0.0128(16) -0.0003(16)
O12 0.138(6) 0.138(6) 0.138(6) 0.000(2) 0.009(2) 0.000(2)
S1 0.0189(7) 0.0269(7) 0.0250(8) -0.0024(6) 0.0008(6) -0.0094(6)

loop_
_atom_type_symbol
_atom_type_description
_atom_type_scat_dispersion_real
_atom_type_scat_dispersion_imag
_atom_type_scat_source
C C 0.0033 0.0016 'International Tables Vol C Tables 4.2.6.8 and 6.1.1.4'
H H 0.0000 0.0000 'International Tables Vol C Tables 4.2.6.8 and 6.1.1.4'
N N 0.0061 0.0033 'International Tables Vol C Tables 4.2.6.8 and 6.1.1.4'
O O 0.0106 0.0060 'International Tables Vol C Tables 4.2.6.8 and 6.1.1.4'
S S 0.1246 0.1234 'International Tables Vol C Tables 4.2.6.8 and 6.1.1.4'

loop_
_geom_angle_atom_site_label_1
_geom_angle_atom_site_label_2
_geom_angle_atom_site_label_3
_geom_angle_site_symmetry_1
_geom_angle_site_symmetry_3
_geom_angle
_geom_angle_publ_flag
O1 Zn1 O4 . 1_455 102.35(15) ?
O1 Zn1 N1 . . 114.53(17) ?
O4 Zn1 N1 1_455 . 120.59(16) ?
O1 Zn1 N6 . 3_567 105.67(16) ?
O4 Zn1 N6 1_455 3_567 106.46(16) ?
N1 Zn1 N6 . 3_567 106.17(17) ?
O1 Zn1 O3 . 1_455 157.39(13) ?
O4 Zn1 O3 1_455 1_455 55.08(13) ?
N1 Zn1 O3 . 1_455 80.70(15) ?
N6 Zn1 O3 3_567 1_455 84.39(15) ?
O8 Zn2 O10 3_667 3_667 89.4(2) ?
O8 Zn2 O10 . 3_667 90.6(2) ?
O8 Zn2 O9 3_667 . 91.1(2) ?
O8 Zn2 O9 . . 88.9(2) ?
O10 Zn2 O9 3_667 . 93.5(2) ?
O10 Zn2 O9 . . 86.5(2) ?
O8 Zn2 O9 3_667 3_667 88.9(2) ?
O8 Zn2 O9 . 3_667 91.1(2) ?
O10 Zn2 O9 3_667 3_667 86.5(2) ?
O10 Zn2 O9 . 3_667 93.5(2) ?
N1 C1 N2 . . 110.2(5) ?
N1 C1 H1 . . 124.9 ?
N2 C1 H1 . . 124.9 ?
N3 C2 N1 . . 114.3(5) ?
N3 C2 H2 . . 122.9 ?
N1 C2 H2 . . 122.9 ?
N4 C3 N2 . . 110.3(4) ?
N4 C3 H3A . . 109.6 ?
N2 C3 H3A . . 109.6 ?
N4 C3 H3B . . 109.6 ?
N2 C3 H3B . . 109.6 ?
H3A C3 H3B . . 108.1 ?
N6 C4 N4 . . 110.1(5) ?
N6 C4 H4 . . 125.0 ?
N4 C4 H4 . . 125.0 ?
N5 C5 N6 . . 114.2(5) ?
N5 C5 H5 . . 122.9 ?
N6 C5 H5 . . 122.9 ?
C7 C6 C11 . . 118.7(5) ?
C7 C6 C12 . . 121.5(4) ?
C11 C6 C12 . . 119.7(4) ?
C8 C7 C6 . . 119.4(4) ?
C8 C7 H7 . . 120.3 ?
C6 C7 H7 . . 120.3 ?
C9 C8 C7 . . 121.2(5) ?
C9 C8 S1 . . 120.2(4) ?
C7 C8 S1 . . 118.6(4) ?
C8 C9 C10 . . 119.6(5) ?
C8 C9 H9 . . 120.2 ?
C10 C9 H9 . . 120.2 ?
C11 C10 C9 . . 120.0(5) ?
C11 C10 C13 . . 119.8(4) ?
C9 C10 C13 . . 120.1(4) ?
C10 C11 C6 . . 121.1(5) ?
C10 C11 H11 . . 119.5 ?
C6 C11 H11 . . 119.5 ?
O2 C12 O1 . . 122.5(5) ?
O2 C12 C6 . . 120.6(5) ?
O1 C12 C6 . . 116.9(5) ?
O3 C13 O4 . . 121.4(5) ?
O3 C13 C10 . . 120.1(5) ?
O4 C13 C10 . . 118.5(4) ?
C1 N1 C2 . . 102.7(4) ?
C1 N1 Zn1 . . 126.3(4) ?
C2 N1 Zn1 . . 130.3(4) ?
C1 N2 N3 . . 109.7(4) ?
C1 N2 C3 . . 129.3(5) ?
N3 N2 C3 . . 120.9(4) ?
C2 N3 N2 . . 103.0(4) ?
C4 N4 N5 . . 109.7(4) ?
C4 N4 C3 . . 129.2(5) ?
N5 N4 C3 . . 121.0(4) ?
C5 N5 N4 . . 103.2(4) ?
C4 N6 C5 . . 102.8(5) ?
C4 N6 Zn1 . 3_567 126.6(4) ?
C5 N6 Zn1 . 3_567 130.4(4) ?
C12 O1 Zn1 . . 113.1(3) ?
C13 O3 Zn1 . 1_655 77.6(3) ?
C13 O4 Zn1 . 1_655 105.7(3) ?
Zn2 O8 H8A . . 133.7 ?
Zn2 O8 H8B . . 113.3 ?
H8A O8 H8B . . 105.1 ?
Zn2 O9 H9A . . 111.6 ?
Zn2 O9 H9B . . 116.4 ?
H9A O9 H9B . . 104.9 ?
Zn2 O10 H10A . . 110.1 ?
Zn2 O10 H10B . . 109.5 ?
H10A O10 H10B . . 107.3 ?
H11A O11 H11B . . 105.8 ?
O7 S1 O6 . . 113.0(3) ?
O7 S1 O5 . . 112.1(3) ?
O6 S1 O5 . . 112.6(3) ?
O7 S1 C8 . . 106.7(2) ?
O6 S1 C8 . . 106.3(2) ?
O5 S1 C8 . . 105.6(2) ?

loop_
_geom_bond_atom_site_label_1
_geom_bond_atom_site_label_2
_geom_bond_site_symmetry_2
_geom_bond_distance
_geom_bond_publ_flag
Zn1 O1 . 1.967(4) ?
Zn1 O4 1_455 1.994(4) ?
Zn1 N1 . 2.020(4) ?
Zn1 N6 3_567 2.059(4) ?
Zn1 O3 1_455 2.611(4) ?
Zn2 O8 3_667 2.053(5) ?
Zn2 O8 . 2.053(5) ?
Zn2 O10 3_667 2.063(5) ?
Zn2 O10 . 2.063(5) ?
Zn2 O9 . 2.109(5) ?
Zn2 O9 3_667 2.109(5) ?
C1 N1 . 1.315(7) ?
C1 N2 . 1.331(6) ?
C1 H1 . 0.9300 ?
C2 N3 . 1.304(7) ?
C2 N1 . 1.363(7) ?
C2 H2 . 0.9300 ?
C3 N4 . 1.451(7) ?
C3 N2 . 1.457(6) ?
C3 H3A . 0.9700 ?
C3 H3B . 0.9700 ?
C4 N6 . 1.319(7) ?
C4 N4 . 1.329(7) ?
C4 H4 . 0.9300 ?
C5 N5 . 1.299(7) ?
C5 N6 . 1.367(7) ?
C5 H5 . 0.9300 ?
C6 C7 . 1.398(7) ?
C6 C11 . 1.402(7) ?
C6 C12 . 1.500(7) ?
C7 C8 . 1.384(7) ?
C7 H7 . 0.9300 ?
C8 C9 . 1.378(7) ?
C8 S1 . 1.778(5) ?
C9 C10 . 1.388(7) ?
C9 H9 . 0.9300 ?
C10 C11 . 1.367(7) ?
C10 C13 . 1.510(7) ?
C11 H11 . 0.9300 ?
C12 O2 . 1.244(6) ?
C12 O1 . 1.296(6) ?
C13 O3 . 1.248(6) ?
C13 O4 . 1.274(6) ?
N2 N3 . 1.348(6) ?
N4 N5 . 1.355(6) ?
O5 S1 . 1.459(4) ?
O6 S1 . 1.452(4) ?
O7 S1 . 1.446(4) ?
O8 H8A . 0.8647 ?
O8 H8B . 0.8647 ?
O9 H9A . 0.8672 ?
O9 H9B . 0.8636 ?
O10 H10A . 0.8566 ?
O10 H10B . 0.8672 ?
O11 H11A . 0.8576 ?
O11 H11B . 0.8636 ?

loop_
_geom_hbond_atom_site_label_D
_geom_hbond_atom_site_label_H
_geom_hbond_atom_site_label_A
_geom_hbond_site_symmetry_A
_geom_hbond_distance_DH
_geom_hbond_distance_HA
_geom_hbond_distance_DA
_geom_hbond_angle_DHA
_geom_hbond_publ_flag
O8 H8A O3 3_667 0.86 1.90 2.628(7) 141 y
O8 H8B O11 . 0.86 2.40 3.126(7) 143 y
O8 H8B O7 2_656 0.86 2.49 2.983(7) 117 y
O9 H9A O6 3_666 0.86 1.91 2.700(7) 151 y
O9 H9B O5 2_656 0.86 1.94 2.794(7) 170 y
O10 H10A O2 . 0.86 1.98 2.716(7) 143 y
O10 H10B O11 . 0.86 2.12 2.656(7) 119 y
O10 H10B O12 . 0.86 2.39 3.068(7) 135 y
O11 H11A O7 3_666 0.86 2.368 2.887(7) 119 y
O11 H11B N5 . 0.86 2.388 3.029(7) 131 y
